data_7106032
loop_
_publ_author_name
'Stephan Schulz'
'Jan Spielmann'
'Dieter Blaser'
'Christoph Wolper'

_publ_section_title
;
 X-Ray crystal structure of a heterobimetallic Al&#x0096;Zn-oxide complex
;
_journal_name_full Chem.Commun.
_journal_page_first 2676
_journal_paper_doi 10.1039/c0cc05599a
_journal_volume 47
_journal_year 2011
_chemical_formula_sum 'C53 H73 Al N4 O Zn'
_chemical_formula_weight 874.50
_chemical_name_systematic
;
?
;
_space_group_IT_number 14
_symmetry_cell_setting monoclinic
_symmetry_space_group_name_Hall '-P 2yn'
_symmetry_space_group_name_H-M 'P 1 21/n 1'
_atom_sites_solution_hydrogens geom
_atom_sites_solution_primary direct
_atom_sites_solution_secondary difmap
_audit_creation_method SHELXL-97
_cell_angle_alpha 90.00
_cell_angle_beta 98.078(4)
_cell_angle_gamma 90.00
_cell_formula_units_Z 4
_cell_length_a 12.4832(10)
_cell_length_b 22.036(2)
_cell_length_c 19.0101(16)
_cell_measurement_reflns_used 9766
_cell_measurement_temperature 203(2)
_cell_measurement_theta_max 25.61
_cell_measurement_theta_min 2.79
_cell_volume 5177.4(8)
_computing_cell_refinement 'BRUKER D8 KAPPA APEX 2 Vers. 3.0-2009'
_computing_data_collection 'BRUKER D8 KAPPA APEX 2 Vers. 3.0-2009'
_computing_data_reduction 'BRUKER D8 KAPPA APEX 2 Vers. 3.0-2009'
_computing_molecular_graphics 'BRUKER AXS SHELXTL (c) 2008 / Vers. 2008/4'
_computing_publication_material 'BRUKER AXS SHELXTL (c) 2008 / Vers. 2008/4'
_computing_structure_refinement 'BRUKER AXS SHELXTL (c) 2008 / Vers. 2008/4'
_computing_structure_solution 'BRUKER D8 KAPPA APEX 2 Vers. 3.0-2009'
_diffrn_ambient_temperature 203(2)
_diffrn_detector_area_resol_mean 512
_diffrn_measured_fraction_theta_full 0.972
_diffrn_measured_fraction_theta_max 0.972
_diffrn_measurement_device_type
;
Bruker D8 KAPPA series II with APEX II area detector system
;
_diffrn_measurement_method
;
Data collection strategy APEX 2/COSMO
;
_diffrn_radiation_monochromator 'Triumph graphite'
_diffrn_radiation_source 'fine-focus sealed tube'
_diffrn_radiation_type MoK\a
_diffrn_radiation_wavelength 0.71073
_diffrn_reflns_av_R_equivalents 0.0344
_diffrn_reflns_av_sigmaI/netI 0.0509
_diffrn_reflns_limit_h_max 15
_diffrn_reflns_limit_h_min -15
_diffrn_reflns_limit_k_max 27
_diffrn_reflns_limit_k_min -21
_diffrn_reflns_limit_l_max 22
_diffrn_reflns_limit_l_min -23
_diffrn_reflns_number 27572
_diffrn_reflns_theta_full 26.41
_diffrn_reflns_theta_max 26.41
_diffrn_reflns_theta_min 1.42
_exptl_absorpt_coefficient_mu 0.530
_exptl_absorpt_correction_T_max 0.75
_exptl_absorpt_correction_T_min 0.63
_exptl_absorpt_correction_type multi-scan
_exptl_absorpt_process_details
;
BRUKER AXS SMART APEX 2 Vers. 3.0-2009
R.H. Blessing, Acta Cryst. (1995) A51 33-38
;
_exptl_crystal_colour colourless
_exptl_crystal_density_diffrn 1.122
_exptl_crystal_density_method 'not measured'
_exptl_crystal_description block
_exptl_crystal_F_000 1880
_exptl_crystal_size_max 0.27
_exptl_crystal_size_mid 0.24
_exptl_crystal_size_min 0.21
_refine_diff_density_max 0.434
_refine_diff_density_min -0.284
_refine_diff_density_rms 0.050
_refine_ls_extinction_method none
_refine_ls_goodness_of_fit_ref 1.014
_refine_ls_hydrogen_treatment constr
_refine_ls_matrix_type full
_refine_ls_number_parameters 541
_refine_ls_number_reflns 10341
_refine_ls_number_restraints 0
_refine_ls_restrained_S_all 1.014
_refine_ls_R_factor_all 0.0946
_refine_ls_R_factor_gt 0.0547
_refine_ls_shift/su_max 0.001
_refine_ls_shift/su_mean 0.000
_refine_ls_structure_factor_coef Fsqd
_refine_ls_weighting_details 'calc w=1/[\s^2^(Fo^2^)+(0.0725P)^2^+2.9445P] where P=(Fo^2^+2Fc^2^)/3'
_refine_ls_weighting_scheme calc
_refine_ls_wR_factor_gt 0.1406
_refine_ls_wR_factor_ref 0.1614
_reflns_number_gt 6562
_reflns_number_total 10341
_reflns_threshold_expression >2sigma(I)
_cod_data_source_file C0CC05599A.TXT
_cod_data_source_block jan_alox
_cod_original_cell_volume 5177.3(8)
_cod_original_sg_symbol_H-M P21/n
_cod_database_code 7106032

loop_
_symmetry_equiv_pos_as_xyz
'x, y, z'
'-x+1/2, y+1/2, -z+1/2'
'-x, -y, -z'
'x-1/2, -y-1/2, z-1/2'

loop_
_atom_site_label
_atom_site_type_symbol
_atom_site_fract_x
_atom_site_fract_y
_atom_site_fract_z
_atom_site_U_iso_or_equiv
_atom_site_adp_type
_atom_site_occupancy
_atom_site_symmetry_multiplicity
_atom_site_calc_flag
_atom_site_refinement_flags
_atom_site_disorder_assembly
_atom_site_disorder_group
Zn1 Zn 0.92237(3) 0.227096(17) 0.01547(2) 0.05110(14) Uani 1 1 d . . .
Al1 Al 0.69901(7) 0.27712(4) -0.08121(5) 0.0446(2) Uani 1 1 d . . .
O1 O 0.78500(18) 0.24704(10) -0.01393(12) 0.0577(6) Uani 1 1 d . . .
N1 N 0.6080(2) 0.34078(11) -0.05163(13) 0.0449(6) Uani 1 1 d . . .
N2 N 0.5824(2) 0.22146(10) -0.10858(12) 0.0445(6) Uani 1 1 d . . .
N3 N 0.9898(2) 0.16258(12) 0.07754(15) 0.0565(7) Uani 1 1 d . . .
N4 N 1.0532(2) 0.26838(13) -0.00412(16) 0.0595(7) Uani 1 1 d . . .
C1 C 0.4353(3) 0.39632(16) -0.0539(2) 0.0678(10) Uani 1 1 d . . .
H1A H 0.4777 0.4198 -0.0167 0.102 Uiso 1 1 d R . .
H1B H 0.3692 0.3824 -0.0376 0.102 Uiso 1 1 d R . .
H1C H 0.4169 0.4214 -0.0959 0.102 Uiso 1 1 d R . .
C2 C 0.5023(3) 0.34268(14) -0.07188(16) 0.0484(7) Uani 1 1 d . . .
C3 C 0.4438(3) 0.29654(14) -0.10967(16) 0.0500(7) Uani 1 1 d . . .
H3 H 0.3702 0.3059 -0.1292 0.060 Uiso 1 1 d R . .
C4 C 0.4801(3) 0.23860(14) -0.12358(16) 0.0484(7) Uani 1 1 d . . .
C5 C 0.3951(3) 0.19369(18) -0.1560(2) 0.0741(11) Uani 1 1 d . . .
H5A H 0.4232 0.1707 -0.1930 0.111 Uiso 1 1 d R . .
H5B H 0.3302 0.2154 -0.1765 0.111 Uiso 1 1 d R . .
H5C H 0.3774 0.1662 -0.1195 0.111 Uiso 1 1 d R . .
C6 C 0.6046(3) 0.15642(14) -0.10814(16) 0.0498(7) Uani 1 1 d . . .
C7 C 0.6428(3) 0.12952(16) -0.16697(19) 0.0619(9) Uani 1 1 d . . .
C8 C 0.6603(4) 0.06706(18) -0.1642(2) 0.0776(11) Uani 1 1 d . . .
H8 H 0.6871 0.0475 -0.2034 0.093 Uiso 1 1 d R . .
C9 C 0.6405(4) 0.03315(17) -0.1071(2) 0.0819(12) Uani 1 1 d . . .
H9 H 0.6527 -0.0098 -0.1070 0.098 Uiso 1 1 d R . .
C10 C 0.6044(3) 0.06037(16) -0.0500(2) 0.0717(10) Uani 1 1 d . . .
H10 H 0.5911 0.0362 -0.0101 0.086 Uiso 1 1 d R . .
C11 C 0.5857(3) 0.12277(14) -0.04880(18) 0.0538(8) Uani 1 1 d . . .
C12 C 0.6636(4) 0.16492(19) -0.2311(2) 0.0807(12) Uani 1 1 d . . .
H12 H 0.6512 0.2070 -0.2224 0.097 Uiso 1 1 d R . .
C13 C 0.5859(6) 0.1463(3) -0.2977(3) 0.136(2) Uani 1 1 d . . .
H13A H 0.6139 0.1099 -0.3171 0.203 Uiso 1 1 d R . .
H13B H 0.5812 0.1784 -0.3329 0.203 Uiso 1 1 d R . .
H13C H 0.5143 0.1383 -0.2853 0.203 Uiso 1 1 d R . .
C14 C 0.7792(5) 0.1576(3) -0.2459(3) 0.133(2) Uani 1 1 d . . .
H14A H 0.8296 0.1636 -0.2025 0.199 Uiso 1 1 d R . .
H14B H 0.7934 0.1874 -0.2811 0.199 Uiso 1 1 d R . .
H14C H 0.7883 0.1172 -0.2642 0.199 Uiso 1 1 d R . .
C16 C 0.5468(3) 0.15175(15) 0.01567(18) 0.0607(9) Uani 1 1 d . . .
H16 H 0.5320 0.1937 0.0045 0.073 Uiso 1 1 d R . .
C17 C 0.4427(4) 0.1235(3) 0.0339(3) 0.1077(17) Uani 1 1 d . . .
H17A H 0.3848 0.1274 -0.0058 0.162 Uiso 1 1 d R . .
H17B H 0.4222 0.1441 0.0751 0.162 Uiso 1 1 d R . .
H17C H 0.4554 0.0809 0.0450 0.162 Uiso 1 1 d R . .
C18 C 0.6334(4) 0.1500(2) 0.0796(2) 0.0868(13) Uani 1 1 d . . .
H18A H 0.6489 0.1080 0.0923 0.130 Uiso 1 1 d R . .
H18B H 0.6087 0.1708 0.1193 0.130 Uiso 1 1 d R . .
H18C H 0.6987 0.1694 0.0682 0.130 Uiso 1 1 d R . .
C19 C 0.6592(3) 0.39041(14) -0.00986(18) 0.0528(8) Uani 1 1 d . . .
C20 C 0.6843(3) 0.38238(16) 0.06373(19) 0.0609(9) Uani 1 1 d . . .
C21 C 0.7334(3) 0.4305(2) 0.1037(2) 0.0803(12) Uani 1 1 d . . .
H21 H 0.7514 0.4259 0.1543 0.096 Uiso 1 1 d R . .
C22 C 0.7577(3) 0.4836(2) 0.0724(3) 0.0900(15) Uani 1 1 d . . .
H22 H 0.7916 0.5161 0.1011 0.108 Uiso 1 1 d R . .
C23 C 0.7332(3) 0.49092(17) 0.0003(3) 0.0835(13) Uani 1 1 d . . .
H23 H 0.7505 0.5285 -0.0211 0.100 Uiso 1 1 d R . .
C24 C 0.6825(3) 0.44509(15) -0.0436(2) 0.0634(9) Uani 1 1 d . . .
C25 C 0.6570(3) 0.32436(18) 0.10036(19) 0.0671(10) Uani 1 1 d . . .
H25 H 0.6485 0.2929 0.0651 0.081 Uiso 1 1 d R . .
C26 C 0.5500(4) 0.3302(3) 0.1298(3) 0.1121(18) Uani 1 1 d . . .
H26A H 0.5371 0.2941 0.1564 0.168 Uiso 1 1 d R . .
H26B H 0.4911 0.3355 0.0909 0.168 Uiso 1 1 d R . .
H26C H 0.5538 0.3652 0.1609 0.168 Uiso 1 1 d R . .
C28 C 0.6545(4) 0.45580(17) -0.1225(2) 0.0781(12) Uani 1 1 d . . .
H28 H 0.6177 0.4203 -0.1429 0.094 Uiso 1 1 d R . .
C27 C 0.7445(4) 0.3042(2) 0.1586(3) 0.1037(16) Uani 1 1 d . . .
H27A H 0.8129 0.3019 0.1400 0.156 Uiso 1 1 d R . .
H27B H 0.7273 0.2648 0.1768 0.156 Uiso 1 1 d R . .
H27C H 0.7502 0.3338 0.1967 0.156 Uiso 1 1 d R . .
C29 C 0.5779(5) 0.5107(2) -0.1393(3) 0.1108(17) Uani 1 1 d . . .
H29A H 0.5116 0.5048 -0.1189 0.166 Uiso 1 1 d R . .
H29B H 0.5604 0.5155 -0.1905 0.166 Uiso 1 1 d R . .
H29C H 0.6148 0.5468 -0.1191 0.166 Uiso 1 1 d R . .
C30 C 0.7553(4) 0.4664(2) -0.1591(3) 0.1068(17) Uani 1 1 d . . .
H30A H 0.7937 0.5017 -0.1380 0.160 Uiso 1 1 d R . .
H30B H 0.7329 0.4735 -0.2095 0.160 Uiso 1 1 d R . .
H30C H 0.8028 0.4314 -0.1528 0.160 Uiso 1 1 d R . .
C31 C 1.2469(3) 0.2929(2) 0.0226(3) 0.0957(14) Uani 1 1 d . . .
H31A H 1.2597 0.2882 -0.0264 0.143 Uiso 1 1 d R . .
H31B H 1.3099 0.2789 0.0544 0.143 Uiso 1 1 d R . .
H31C H 1.2341 0.3353 0.0320 0.143 Uiso 1 1 d R . .
C32 C 1.1483(3) 0.25587(18) 0.0337(2) 0.0673(10) Uani 1 1 d . . .
C33 C 1.1653(3) 0.2087(2) 0.0822(2) 0.0766(11) Uani 1 1 d . . .
H33 H 1.2372 0.2070 0.1084 0.092 Uiso 1 1 d R . .
C34 C 1.0963(3) 0.16292(17) 0.0991(2) 0.0674(10) Uani 1 1 d . . .
C35 C 1.1482(4) 0.1104(2) 0.1434(3) 0.0957(15) Uani 1 1 d . . .
H35A H 1.1598 0.1218 0.1933 0.144 Uiso 1 1 d R . .
H35B H 1.2173 0.1007 0.1282 0.144 Uiso 1 1 d R . .
H35C H 1.1010 0.0752 0.1370 0.144 Uiso 1 1 d R . .
C36 C 0.9278(3) 0.11144(15) 0.09603(19) 0.0564(8) Uani 1 1 d . . .
C37 C 0.8949(3) 0.06732(16) 0.0449(2) 0.0660(9) Uani 1 1 d . . .
C38 C 0.8383(4) 0.01712(18) 0.0651(3) 0.0847(13) Uani 1 1 d . . .
H38 H 0.8175 -0.0140 0.0304 0.102 Uiso 1 1 d R . .
C39 C 0.8126(4) 0.0099(2) 0.1323(3) 0.0935(14) Uani 1 1 d . . .
C40 C 0.8426(4) 0.0548(2) 0.1803(2) 0.0876(13) Uani 1 1 d . . .
H40 H 0.8251 0.0503 0.2276 0.105 Uiso 1 1 d R . .
C41 C 0.8978(3) 0.10654(18) 0.1641(2) 0.0714(10) Uani 1 1 d . . .
C42 C 0.9198(4) 0.0748(2) -0.0299(2) 0.0918(14) Uani 1 1 d . . .
H42A H 0.8800 0.1094 -0.0518 0.138 Uiso 1 1 d R . .
H42B H 0.8984 0.0386 -0.0574 0.138 Uiso 1 1 d R . .
H42C H 0.9970 0.0815 -0.0287 0.138 Uiso 1 1 d R . .
C43 C 0.7504(6) -0.0462(3) 0.1512(4) 0.153(3) Uani 1 1 d . . .
H43A H 0.6736 -0.0366 0.1451 0.230 Uiso 1 1 d R . .
H43B H 0.7748 -0.0566 0.2005 0.230 Uiso 1 1 d R . .
H43C H 0.7624 -0.0803 0.1210 0.230 Uiso 1 1 d R . .
C44 C 0.9237(4) 0.1555(2) 0.2184(2) 0.0987(15) Uani 1 1 d . . .
H44A H 0.9858 0.1431 0.2521 0.148 Uiso 1 1 d R . .
H44B H 0.8622 0.1627 0.2435 0.148 Uiso 1 1 d R . .
H44C H 0.9411 0.1925 0.1948 0.148 Uiso 1 1 d R . .
C45 C 1.0490(3) 0.31000(18) -0.06261(19) 0.0616(9) Uani 1 1 d . . .
C46 C 1.0675(3) 0.2875(2) -0.1286(2) 0.0789(12) Uani 1 1 d . . .
C47 C 1.0628(4) 0.3277(3) -0.1854(2) 0.1008(16) Uani 1 1 d . . .
H47 H 1.0732 0.3124 -0.2313 0.121 Uiso 1 1 d R . .
C48 C 1.0416(4) 0.3889(3) -0.1786(2) 0.0954(15) Uani 1 1 d . . .
C49 C 1.0223(3) 0.4095(2) -0.1130(2) 0.0798(12) Uani 1 1 d . . .
H49 H 1.0062 0.4517 -0.1076 0.096 Uiso 1 1 d R . .
C50 C 1.0246(3) 0.37068(18) -0.05490(19) 0.0657(10) Uani 1 1 d . . .
C51 C 1.0876(5) 0.2206(2) -0.1384(3) 0.1108(18) Uani 1 1 d . . .
H51A H 1.1431 0.2066 -0.1008 0.166 Uiso 1 1 d R . .
H51B H 1.1117 0.2140 -0.1842 0.166 Uiso 1 1 d R . .
H51C H 1.0210 0.1982 -0.1365 0.166 Uiso 1 1 d R . .
C52 C 1.0354(6) 0.4316(3) -0.2409(3) 0.147(3) Uani 1 1 d . . .
H52A H 1.0683 0.4135 -0.2792 0.221 Uiso 1 1 d R . .
H52B H 1.0731 0.4689 -0.2258 0.221 Uiso 1 1 d R . .
H52C H 0.9597 0.4405 -0.2576 0.221 Uiso 1 1 d R . .
C53 C 1.0005(4) 0.39505(19) 0.0153(2) 0.0832(12) Uani 1 1 d . . .
H53A H 0.9379 0.3743 0.0288 0.125 Uiso 1 1 d R . .
H53B H 0.9858 0.4382 0.0110 0.125 Uiso 1 1 d R . .
H53C H 1.0625 0.3883 0.0514 0.125 Uiso 1 1 d R . .
C54 C 0.7543(3) 0.30627(14) -0.15987(18) 0.0597(9) Uani 1 1 d . . .
H54A H 0.7928 0.3439 -0.1476 0.089 Uiso 1 1 d R . .
H54B H 0.6953 0.3135 -0.1982 0.089 Uiso 1 1 d R . .
H54C H 0.8039 0.2767 -0.1750 0.089 Uiso 1 1 d R . .

loop_
_atom_site_aniso_label
_atom_site_aniso_U_11
_atom_site_aniso_U_22
_atom_site_aniso_U_33
_atom_site_aniso_U_23
_atom_site_aniso_U_13
_atom_site_aniso_U_12
Zn1 0.0426(2) 0.0495(2) 0.0617(3) -0.00361(17) 0.00915(16) -0.00043(17)
Al1 0.0457(5) 0.0393(5) 0.0496(5) 0.0006(4) 0.0098(4) -0.0065(4)
O1 0.0441(12) 0.0589(14) 0.0703(15) 0.0040(11) 0.0086(11) 0.0013(10)
N1 0.0495(15) 0.0386(13) 0.0472(14) -0.0003(11) 0.0089(12) -0.0049(11)
N2 0.0514(15) 0.0382(13) 0.0442(14) -0.0025(10) 0.0075(11) -0.0067(11)
N3 0.0481(16) 0.0499(16) 0.0699(18) -0.0073(13) 0.0031(13) 0.0058(13)
N4 0.0464(16) 0.0619(18) 0.0728(19) -0.0034(14) 0.0179(14) -0.0063(13)
C1 0.060(2) 0.054(2) 0.090(3) -0.0004(19) 0.0147(19) 0.0078(17)
C2 0.055(2) 0.0431(17) 0.0480(17) 0.0101(13) 0.0111(15) 0.0028(14)
C3 0.0454(17) 0.0521(18) 0.0507(18) 0.0070(14) -0.0003(14) -0.0021(15)
C4 0.0475(18) 0.054(2) 0.0421(17) 0.0042(13) 0.0011(14) -0.0081(14)
C5 0.058(2) 0.067(2) 0.091(3) -0.013(2) -0.012(2) -0.0128(19)
C6 0.0558(19) 0.0418(17) 0.0517(18) -0.0059(14) 0.0070(15) -0.0066(14)
C7 0.072(2) 0.054(2) 0.060(2) -0.0142(16) 0.0119(17) -0.0063(17)
C8 0.094(3) 0.061(2) 0.080(3) -0.025(2) 0.020(2) 0.003(2)
C9 0.106(3) 0.042(2) 0.098(3) -0.008(2) 0.016(3) 0.002(2)
C10 0.086(3) 0.045(2) 0.086(3) 0.0058(19) 0.017(2) -0.0039(19)
C11 0.056(2) 0.0433(18) 0.063(2) -0.0012(15) 0.0116(16) -0.0066(15)
C12 0.112(4) 0.077(3) 0.057(2) -0.015(2) 0.026(2) -0.004(2)
C13 0.200(7) 0.141(5) 0.062(3) -0.006(3) 0.005(4) -0.023(5)
C14 0.132(5) 0.152(6) 0.130(5) 0.007(4) 0.076(4) 0.003(4)
C16 0.076(2) 0.0471(19) 0.063(2) 0.0096(16) 0.0231(19) 0.0006(17)
C17 0.081(3) 0.144(5) 0.107(4) -0.009(3) 0.041(3) -0.018(3)
C18 0.094(3) 0.100(3) 0.068(3) -0.011(2) 0.017(2) 0.004(3)
C19 0.0480(18) 0.0459(18) 0.065(2) -0.0096(15) 0.0099(15) -0.0018(14)
C20 0.0499(19) 0.063(2) 0.069(2) -0.0178(18) 0.0061(17) -0.0023(16)
C21 0.071(3) 0.083(3) 0.084(3) -0.036(2) 0.000(2) -0.007(2)
C22 0.066(3) 0.076(3) 0.126(4) -0.050(3) 0.007(3) -0.013(2)
C23 0.068(3) 0.046(2) 0.140(4) -0.018(2) 0.028(3) -0.0108(18)
C24 0.060(2) 0.0384(18) 0.094(3) -0.0097(17) 0.0191(19) -0.0072(15)
C25 0.069(2) 0.077(3) 0.052(2) -0.0055(18) -0.0028(17) 0.000(2)
C26 0.087(3) 0.122(4) 0.132(4) 0.041(3) 0.031(3) 0.004(3)
C28 0.092(3) 0.046(2) 0.101(3) 0.010(2) 0.028(2) -0.012(2)
C27 0.102(4) 0.113(4) 0.087(3) 0.004(3) -0.019(3) 0.009(3)
C29 0.117(4) 0.074(3) 0.144(5) 0.034(3) 0.032(4) 0.014(3)
C30 0.125(4) 0.073(3) 0.133(4) 0.017(3) 0.055(3) -0.012(3)
C31 0.050(2) 0.122(4) 0.116(4) 0.000(3) 0.015(2) -0.019(2)
C32 0.045(2) 0.072(3) 0.085(3) -0.009(2) 0.0112(18) -0.0049(17)
C33 0.043(2) 0.084(3) 0.100(3) -0.012(2) -0.002(2) -0.0001(19)
C34 0.057(2) 0.063(2) 0.080(3) -0.0120(19) 0.0013(19) 0.0150(18)
C35 0.071(3) 0.080(3) 0.129(4) 0.004(3) -0.012(3) 0.021(2)
C36 0.057(2) 0.0446(18) 0.066(2) -0.0022(16) 0.0044(16) 0.0084(16)
C37 0.071(2) 0.051(2) 0.076(2) -0.0078(18) 0.0076(19) 0.0083(18)
C38 0.085(3) 0.053(2) 0.112(4) -0.010(2) -0.002(3) -0.002(2)
C39 0.100(4) 0.069(3) 0.110(4) 0.023(3) 0.009(3) -0.008(3)
C40 0.092(3) 0.096(3) 0.074(3) 0.030(3) 0.010(2) 0.003(3)
C41 0.077(3) 0.070(3) 0.065(2) 0.0044(19) 0.003(2) 0.010(2)
C42 0.111(4) 0.080(3) 0.085(3) -0.029(2) 0.017(3) -0.004(3)
C43 0.172(7) 0.097(4) 0.185(7) 0.054(4) 0.007(5) -0.040(4)
C44 0.118(4) 0.107(4) 0.069(3) -0.015(3) 0.009(3) 0.009(3)
C45 0.0485(19) 0.075(3) 0.064(2) -0.0055(18) 0.0182(16) -0.0129(17)
C46 0.068(3) 0.097(3) 0.075(3) -0.021(2) 0.025(2) -0.013(2)
C47 0.101(4) 0.141(5) 0.067(3) -0.006(3) 0.036(3) -0.015(3)
C48 0.098(4) 0.118(4) 0.074(3) 0.011(3) 0.024(3) -0.026(3)
C49 0.079(3) 0.082(3) 0.080(3) 0.008(2) 0.017(2) -0.023(2)
C50 0.060(2) 0.074(3) 0.066(2) -0.0020(19) 0.0175(18) -0.0174(19)
C51 0.112(4) 0.119(4) 0.109(4) -0.039(3) 0.039(3) 0.005(3)
C52 0.172(6) 0.185(7) 0.091(4) 0.045(4) 0.037(4) -0.031(5)
C53 0.106(3) 0.067(3) 0.080(3) -0.006(2) 0.025(2) -0.004(2)
C54 0.075(2) 0.0384(17) 0.066(2) 0.0021(15) 0.0093(18) -0.0125(16)

loop_
_atom_type_symbol
_atom_type_description
_atom_type_scat_dispersion_real
_atom_type_scat_dispersion_imag
_atom_type_scat_source
C C 0.0033 0.0016 'International Tables Vol C Tables 4.2.6.8 and 6.1.1.4'
H H 0.0000 0.0000 'International Tables Vol C Tables 4.2.6.8 and 6.1.1.4'
N N 0.0061 0.0033 'International Tables Vol C Tables 4.2.6.8 and 6.1.1.4'
O O 0.0106 0.0060 'International Tables Vol C Tables 4.2.6.8 and 6.1.1.4'
Al Al 0.0645 0.0514 'International Tables Vol C Tables 4.2.6.8 and 6.1.1.4'
Zn Zn 0.2839 1.4301 'International Tables Vol C Tables 4.2.6.8 and 6.1.1.4'

loop_
_geom_angle_atom_site_label_1
_geom_angle_atom_site_label_2
_geom_angle_atom_site_label_3
_geom_angle
_geom_angle_site_symmetry_1
_geom_angle_site_symmetry_3
_geom_angle_publ_flag
O1 Zn1 N4 128.28(12) . . ?
O1 Zn1 N3 132.88(11) . . ?
N4 Zn1 N3 98.80(12) . . ?
O1 Al1 C54 118.70(15) . . ?
O1 Al1 N2 109.41(12) . . ?
C54 Al1 N2 110.98(14) . . ?
O1 Al1 N1 113.67(12) . . ?
C54 Al1 N1 106.50(14) . . ?
N2 Al1 N1 95.05(11) . . ?
Al1 O1 Zn1 144.78(15) . . ?
C2 N1 C19 118.8(3) . . ?
C2 N1 Al1 122.7(2) . . ?
C19 N1 Al1 118.3(2) . . ?
C4 N2 C6 117.3(2) . . ?
C4 N2 Al1 123.2(2) . . ?
C6 N2 Al1 119.3(2) . . ?
C34 N3 C36 118.4(3) . . ?
C34 N3 Zn1 120.4(3) . . ?
C36 N3 Zn1 121.0(2) . . ?
C32 N4 C45 118.9(3) . . ?
C32 N4 Zn1 120.6(3) . . ?
C45 N4 Zn1 120.4(2) . . ?
N1 C2 C3 123.9(3) . . ?
N1 C2 C1 121.3(3) . . ?
C3 C2 C1 114.8(3) . . ?
C2 C3 C4 127.4(3) . . ?
N2 C4 C3 123.4(3) . . ?
N2 C4 C5 120.0(3) . . ?
C3 C4 C5 116.6(3) . . ?
C11 C6 C7 122.2(3) . . ?
C11 C6 N2 118.2(3) . . ?
C7 C6 N2 119.6(3) . . ?
C8 C7 C6 117.1(3) . . ?
C8 C7 C12 120.0(3) . . ?
C6 C7 C12 122.9(3) . . ?
C9 C8 C7 121.6(4) . . ?
C8 C9 C10 120.4(4) . . ?
C9 C10 C11 121.2(4) . . ?
C10 C11 C6 117.5(3) . . ?
C10 C11 C16 120.0(3) . . ?
C6 C11 C16 122.5(3) . . ?
C7 C12 C14 111.9(4) . . ?
C7 C12 C13 111.7(4) . . ?
C14 C12 C13 109.0(4) . . ?
C18 C16 C11 111.3(3) . . ?
C18 C16 C17 110.1(3) . . ?
C11 C16 C17 113.0(3) . . ?
C20 C19 C24 122.0(3) . . ?
C20 C19 N1 118.2(3) . . ?
C24 C19 N1 119.9(3) . . ?
C21 C20 C19 117.9(4) . . ?
C21 C20 C25 120.0(4) . . ?
C19 C20 C25 122.1(3) . . ?
C22 C21 C20 121.4(4) . . ?
C21 C22 C23 120.2(4) . . ?
C22 C23 C24 121.9(4) . . ?
C23 C24 C19 116.6(4) . . ?
C23 C24 C28 120.0(4) . . ?
C19 C24 C28 123.4(3) . . ?
C27 C25 C20 113.5(4) . . ?
C27 C25 C26 109.7(4) . . ?
C20 C25 C26 111.2(3) . . ?
C24 C28 C30 112.5(4) . . ?
C24 C28 C29 112.2(4) . . ?
C30 C28 C29 108.0(3) . . ?
N4 C32 C33 123.9(3) . . ?
N4 C32 C31 119.6(4) . . ?
C33 C32 C31 116.5(4) . . ?
C32 C33 C34 130.9(4) . . ?
N3 C34 C33 123.7(4) . . ?
N3 C34 C35 119.6(4) . . ?
C33 C34 C35 116.7(4) . . ?
C37 C36 C41 119.9(3) . . ?
C37 C36 N3 119.4(3) . . ?
C41 C36 N3 120.6(3) . . ?
C38 C37 C36 118.1(4) . . ?
C38 C37 C42 121.7(4) . . ?
C36 C37 C42 120.1(3) . . ?
C39 C38 C37 122.9(4) . . ?
C40 C39 C38 117.4(4) . . ?
C40 C39 C43 122.1(5) . . ?
C38 C39 C43 120.4(5) . . ?
C39 C40 C41 123.1(4) . . ?
C40 C41 C36 118.3(4) . . ?
C40 C41 C44 120.3(4) . . ?
C36 C41 C44 121.4(4) . . ?
C50 C45 C46 120.2(4) . . ?
C50 C45 N4 121.3(3) . . ?
C46 C45 N4 118.4(4) . . ?
C47 C46 C45 118.6(4) . . ?
C47 C46 C51 120.9(4) . . ?
C45 C46 C51 120.5(4) . . ?
C48 C47 C46 122.3(4) . . ?
C49 C48 C47 117.7(4) . . ?
C49 C48 C52 120.6(5) . . ?
C47 C48 C52 121.7(5) . . ?
C48 C49 C50 121.8(4) . . ?
C45 C50 C49 119.3(4) . . ?
C45 C50 C53 120.8(3) . . ?
C49 C50 C53 119.9(4) . . ?

loop_
_geom_bond_atom_site_label_1
_geom_bond_atom_site_label_2
_geom_bond_distance
_geom_bond_site_symmetry_2
_geom_bond_publ_flag
Zn1 O1 1.782(2) . ?
Zn1 N4 1.950(3) . ?
Zn1 N3 1.960(3) . ?
Al1 O1 1.686(2) . ?
Al1 C54 1.848(3) . ?
Al1 N2 1.918(2) . ?
Al1 N1 1.938(3) . ?
N1 C2 1.321(4) . ?
N1 C19 1.447(4) . ?
N2 C4 1.324(4) . ?
N2 C6 1.460(4) . ?
N3 C34 1.335(4) . ?
N3 C36 1.438(4) . ?
N4 C32 1.328(5) . ?
N4 C45 1.437(5) . ?
C1 C2 1.515(4) . ?
C2 C3 1.391(4) . ?
C3 C4 1.392(4) . ?
C4 C5 1.518(5) . ?
C6 C11 1.398(4) . ?
C6 C7 1.406(4) . ?
C7 C8 1.393(5) . ?
C7 C12 1.501(5) . ?
C8 C9 1.368(6) . ?
C9 C10 1.371(6) . ?
C10 C11 1.396(5) . ?
C11 C16 1.521(5) . ?
C12 C14 1.517(7) . ?
C12 C13 1.538(7) . ?
C16 C18 1.509(6) . ?
C16 C17 1.524(5) . ?
C19 C20 1.401(5) . ?
C19 C24 1.414(5) . ?
C20 C21 1.395(5) . ?
C20 C25 1.517(5) . ?
C21 C22 1.366(6) . ?
C22 C23 1.372(7) . ?
C23 C24 1.403(5) . ?
C24 C28 1.510(6) . ?
C25 C27 1.508(6) . ?
C25 C26 1.525(6) . ?
C28 C30 1.539(6) . ?
C28 C29 1.548(6) . ?
C31 C32 1.516(5) . ?
C32 C33 1.386(6) . ?
C33 C34 1.393(6) . ?
C34 C35 1.522(5) . ?
C36 C37 1.396(5) . ?
C36 C41 1.401(5) . ?
C37 C38 1.395(6) . ?
C37 C42 1.507(6) . ?
C38 C39 1.371(6) . ?
C39 C40 1.362(7) . ?
C39 C43 1.528(7) . ?
C40 C41 1.389(6) . ?
C41 C44 1.498(6) . ?
C45 C50 1.384(5) . ?
C45 C46 1.398(5) . ?
C46 C47 1.391(7) . ?
C46 C51 1.513(6) . ?
C47 C48 1.385(7) . ?
C48 C49 1.381(6) . ?
C48 C52 1.506(7) . ?
C49 C50 1.394(5) . ?
C50 C53 1.508(5) . ?

loop_
_geom_torsion_atom_site_label_1
_geom_torsion_atom_site_label_2
_geom_torsion_atom_site_label_3
_geom_torsion_atom_site_label_4
_geom_torsion
_geom_torsion_site_symmetry_1
_geom_torsion_site_symmetry_2
_geom_torsion_site_symmetry_3
_geom_torsion_site_symmetry_4
_geom_torsion_publ_flag
C54 Al1 O1 Zn1 -3.2(3) . . . . ?
N2 Al1 O1 Zn1 125.5(2) . . . . ?
N1 Al1 O1 Zn1 -129.7(2) . . . . ?
N4 Zn1 O1 Al1 34.4(3) . . . . ?
N3 Zn1 O1 Al1 -148.4(2) . . . . ?
O1 Al1 N1 C2 -132.4(2) . . . . ?
C54 Al1 N1 C2 95.0(3) . . . . ?
N2 Al1 N1 C2 -18.6(2) . . . . ?
O1 Al1 N1 C19 52.1(2) . . . . ?
C54 Al1 N1 C19 -80.5(2) . . . . ?
N2 Al1 N1 C19 165.9(2) . . . . ?
O1 Al1 N2 C4 137.9(2) . . . . ?
C54 Al1 N2 C4 -89.2(3) . . . . ?
N1 Al1 N2 C4 20.6(2) . . . . ?
O1 Al1 N2 C6 -37.4(2) . . . . ?
C54 Al1 N2 C6 95.5(2) . . . . ?
N1 Al1 N2 C6 -154.6(2) . . . . ?
O1 Zn1 N3 C34 -170.5(2) . . . . ?
N4 Zn1 N3 C34 7.3(3) . . . . ?
O1 Zn1 N3 C36 14.7(3) . . . . ?
N4 Zn1 N3 C36 -167.5(2) . . . . ?
O1 Zn1 N4 C32 165.3(3) . . . . ?
N3 Zn1 N4 C32 -12.7(3) . . . . ?
O1 Zn1 N4 C45 -18.6(3) . . . . ?
N3 Zn1 N4 C45 163.4(3) . . . . ?
C19 N1 C2 C3 -177.3(3) . . . . ?
Al1 N1 C2 C3 7.2(4) . . . . ?
C19 N1 C2 C1 1.7(4) . . . . ?
Al1 N1 C2 C1 -173.7(2) . . . . ?
N1 C2 C3 C4 10.0(5) . . . . ?
C1 C2 C3 C4 -169.1(3) . . . . ?
C6 N2 C4 C3 164.1(3) . . . . ?
Al1 N2 C4 C3 -11.3(4) . . . . ?
C6 N2 C4 C5 -14.4(4) . . . . ?
Al1 N2 C4 C5 170.2(2) . . . . ?
C2 C3 C4 N2 -7.8(5) . . . . ?
C2 C3 C4 C5 170.7(3) . . . . ?
C4 N2 C6 C11 -78.3(4) . . . . ?
Al1 N2 C6 C11 97.2(3) . . . . ?
C4 N2 C6 C7 100.9(4) . . . . ?
Al1 N2 C6 C7 -83.5(3) . . . . ?
C11 C6 C7 C8 0.6(5) . . . . ?
N2 C6 C7 C8 -178.6(3) . . . . ?
C11 C6 C7 C12 -180.0(3) . . . . ?
N2 C6 C7 C12 0.8(5) . . . . ?
C6 C7 C8 C9 0.5(6) . . . . ?
C12 C7 C8 C9 -178.9(4) . . . . ?
C7 C8 C9 C10 -1.3(7) . . . . ?
C8 C9 C10 C11 0.8(7) . . . . ?
C9 C10 C11 C6 0.3(6) . . . . ?
C9 C10 C11 C16 -179.4(4) . . . . ?
C7 C6 C11 C10 -1.0(5) . . . . ?
N2 C6 C11 C10 178.2(3) . . . . ?
C7 C6 C11 C16 178.7(3) . . . . ?
N2 C6 C11 C16 -2.1(5) . . . . ?
C8 C7 C12 C14 -57.4(5) . . . . ?
C6 C7 C12 C14 123.2(5) . . . . ?
C8 C7 C12 C13 65.1(6) . . . . ?
C6 C7 C12 C13 -114.3(5) . . . . ?
C10 C11 C16 C18 68.4(4) . . . . ?
C6 C11 C16 C18 -111.3(4) . . . . ?
C10 C11 C16 C17 -56.1(5) . . . . ?
C6 C11 C16 C17 124.2(4) . . . . ?
C2 N1 C19 C20 100.5(3) . . . . ?
Al1 N1 C19 C20 -83.8(3) . . . . ?
C2 N1 C19 C24 -79.4(4) . . . . ?
Al1 N1 C19 C24 96.2(3) . . . . ?
C24 C19 C20 C21 0.2(5) . . . . ?
N1 C19 C20 C21 -179.8(3) . . . . ?
C24 C19 C20 C25 178.5(3) . . . . ?
N1 C19 C20 C25 -1.5(5) . . . . ?
C19 C20 C21 C22 -0.8(6) . . . . ?
C25 C20 C21 C22 -179.1(4) . . . . ?
C20 C21 C22 C23 0.6(7) . . . . ?
C21 C22 C23 C24 0.3(7) . . . . ?
C22 C23 C24 C19 -0.9(6) . . . . ?
C22 C23 C24 C28 178.4(4) . . . . ?
C20 C19 C24 C23 0.7(5) . . . . ?
N1 C19 C24 C23 -179.4(3) . . . . ?
C20 C19 C24 C28 -178.7(3) . . . . ?
N1 C19 C24 C28 1.3(5) . . . . ?
C21 C20 C25 C27 -41.7(5) . . . . ?
C19 C20 C25 C27 140.0(4) . . . . ?
C21 C20 C25 C26 82.6(5) . . . . ?
C19 C20 C25 C26 -95.7(4) . . . . ?
C23 C24 C28 C30 63.2(5) . . . . ?
C19 C24 C28 C30 -117.5(4) . . . . ?
C23 C24 C28 C29 -58.8(5) . . . . ?
C19 C24 C28 C29 120.5(4) . . . . ?
C45 N4 C32 C33 -167.5(4) . . . . ?
Zn1 N4 C32 C33 8.6(5) . . . . ?
C45 N4 C32 C31 10.0(5) . . . . ?
Zn1 N4 C32 C31 -173.9(3) . . . . ?
N4 C32 C33 C34 5.1(7) . . . . ?
C31 C32 C33 C34 -172.5(4) . . . . ?
C36 N3 C34 C33 177.4(3) . . . . ?
Zn1 N3 C34 C33 2.4(5) . . . . ?
C36 N3 C34 C35 -1.2(5) . . . . ?
Zn1 N3 C34 C35 -176.2(3) . . . . ?
C32 C33 C34 N3 -11.6(7) . . . . ?
C32 C33 C34 C35 167.1(4) . . . . ?
C34 N3 C36 C37 -102.6(4) . . . . ?
Zn1 N3 C36 C37 72.3(4) . . . . ?
C34 N3 C36 C41 79.2(4) . . . . ?
Zn1 N3 C36 C41 -105.8(3) . . . . ?
C41 C36 C37 C38 -4.2(5) . . . . ?
N3 C36 C37 C38 177.7(3) . . . . ?
C41 C36 C37 C42 175.4(4) . . . . ?
N3 C36 C37 C42 -2.8(5) . . . . ?
C36 C37 C38 C39 1.0(6) . . . . ?
C42 C37 C38 C39 -178.5(4) . . . . ?
C37 C38 C39 C40 1.3(7) . . . . ?
C37 C38 C39 C43 180.0(5) . . . . ?
C38 C39 C40 C41 -0.5(7) . . . . ?
C43 C39 C40 C41 -179.0(5) . . . . ?
C39 C40 C41 C36 -2.7(7) . . . . ?
C39 C40 C41 C44 177.2(5) . . . . ?
C37 C36 C41 C40 5.0(5) . . . . ?
N3 C36 C41 C40 -176.9(3) . . . . ?
C37 C36 C41 C44 -174.8(4) . . . . ?
N3 C36 C41 C44 3.3(6) . . . . ?
C32 N4 C45 C50 -96.6(4) . . . . ?
Zn1 N4 C45 C50 87.3(4) . . . . ?
C32 N4 C45 C46 85.1(4) . . . . ?
Zn1 N4 C45 C46 -91.0(4) . . . . ?
C50 C45 C46 C47 1.3(6) . . . . ?
N4 C45 C46 C47 179.6(4) . . . . ?
C50 C45 C46 C51 -176.3(4) . . . . ?
N4 C45 C46 C51 2.0(6) . . . . ?
C45 C46 C47 C48 0.6(7) . . . . ?
C51 C46 C47 C48 178.2(5) . . . . ?
C46 C47 C48 C49 -1.5(8) . . . . ?
C46 C47 C48 C52 -179.2(5) . . . . ?
C47 C48 C49 C50 0.4(7) . . . . ?
C52 C48 C49 C50 178.2(5) . . . . ?
C46 C45 C50 C49 -2.3(5) . . . . ?
N4 C45 C50 C49 179.4(3) . . . . ?
C46 C45 C50 C53 177.8(4) . . . . ?
N4 C45 C50 C53 -0.5(5) . . . . ?
C48 C49 C50 C45 1.4(6) . . . . ?
C48 C49 C50 C53 -178.7(4) . . . . ?
